data_7045502
loop_
_publ_author_name
'Paparo, A.'
'van Kr\"uchten, F D'
'Spaniol, T. P.'
'Okuda, J.'

_publ_section_title
;
 Formate complexes of titanium(iv) supported by a triamido-amine ligand.
;
_journal_issue 10
_journal_name_full 'Dalton transactions (Cambridge, England : 2003)'
_journal_page_first 3530
_journal_page_last 3537
_journal_paper_doi 10.1039/c7dt04859a
_journal_volume 47
_journal_year 2018
_chemical_formula_moiety 'C15 H39 N4 O Si3 Ti, K'
_chemical_formula_sum 'C15 H39 K N4 O Si3 Ti'
_chemical_formula_weight 462.77
_chemical_properties_physical Air-sensitive,Moisture-sensitive,Oxygen-sensitive
_space_group_crystal_system monoclinic
_space_group_IT_number 14
_space_group_name_Hall '-P 2ybc'
_space_group_name_H-M_alt 'P 1 21/c 1'
_symmetry_space_group_name_Hall '-P 2ybc'
_symmetry_space_group_name_H-M 'P 1 21/c 1'
_atom_sites_solution_hydrogens geom
_audit_creation_method SHELXL-2013
_audit_update_record
;
2017-11-20 deposited with the CCDC.
2018-01-31 downloaded from the CCDC.
;
_cell_angle_alpha 90
_cell_angle_beta 100.149(3)
_cell_angle_gamma 90
_cell_formula_units_Z 4
_cell_length_a 10.2840(15)
_cell_length_b 10.5727(15)
_cell_length_c 23.865(3)
_cell_measurement_reflns_used 1704
_cell_measurement_temperature 100(2)
_cell_measurement_theta_max 18.86
_cell_measurement_theta_min 2.41
_cell_volume 2554.2(6)
_computing_cell_refinement 'Bruker SAINT'
_computing_data_collection 'Bruker APEX'
_computing_data_reduction 'Bruker SAINT'
_computing_molecular_graphics 'ORTEP-III (Farrugia, 1999)'
_computing_structure_refinement 'SHELXL-2013 (Sheldrick, 2013)'
_computing_structure_solution 'SIR-92 (Altomare 1992)'
_diffrn_ambient_temperature 100(2)
_diffrn_measured_fraction_theta_full 0.981
_diffrn_measured_fraction_theta_max 0.998
_diffrn_measurement_device_type 'Bruker APEX-I CCD'
_diffrn_measurement_method '\w scans'
_diffrn_radiation_monochromator 'multilayer optics'
_diffrn_radiation_source microsource
_diffrn_radiation_type MoK\a
_diffrn_radiation_wavelength 0.71073
_diffrn_reflns_av_R_equivalents 0.0873
_diffrn_reflns_av_unetI/netI 0.0579
_diffrn_reflns_Laue_measured_fraction_full 0.981
_diffrn_reflns_Laue_measured_fraction_max 0.998
_diffrn_reflns_limit_h_max 12
_diffrn_reflns_limit_h_min -12
_diffrn_reflns_limit_k_max 12
_diffrn_reflns_limit_k_min -12
_diffrn_reflns_limit_l_max 28
_diffrn_reflns_limit_l_min -28
_diffrn_reflns_number 27064
_diffrn_reflns_point_group_measured_fraction_full 0.981
_diffrn_reflns_point_group_measured_fraction_max 0.998
_diffrn_reflns_theta_full 25.242
_diffrn_reflns_theta_max 25.101
_diffrn_reflns_theta_min 2.012
_exptl_absorpt_coefficient_mu 0.650
_exptl_absorpt_correction_T_max 0.7452
_exptl_absorpt_correction_T_min 0.6448
_exptl_absorpt_correction_type multi-scan
_exptl_absorpt_process_details 'Sadabs Bruker'
_exptl_crystal_colour colourless
_exptl_crystal_density_diffrn 1.203
_exptl_crystal_description block
_exptl_crystal_F_000 992
_exptl_crystal_recrystallization_method 'Re-crystallisation from solvent: thf'
_exptl_crystal_size_max 0.280
_exptl_crystal_size_mid 0.200
_exptl_crystal_size_min 0.150
_refine_diff_density_max 0.380
_refine_diff_density_min -0.281
_refine_diff_density_rms 0.066
_refine_ls_extinction_method none
_refine_ls_goodness_of_fit_ref 1.025
_refine_ls_hydrogen_treatment constr
_refine_ls_matrix_type full
_refine_ls_number_parameters 235
_refine_ls_number_reflns 4549
_refine_ls_number_restraints 0
_refine_ls_restrained_S_all 1.025
_refine_ls_R_factor_all 0.0597
_refine_ls_R_factor_gt 0.0405
_refine_ls_shift/su_max 0.001
_refine_ls_shift/su_mean 0.000
_refine_ls_structure_factor_coef Fsqd
_refine_ls_weighting_details 'w=1/[\s^2^(Fo^2^)+(0.0352P)^2^+1.0046P] where P=(Fo^2^+2Fc^2^)/3'
_refine_ls_weighting_scheme calc
_refine_ls_wR_factor_gt 0.0882
_refine_ls_wR_factor_ref 0.0972
_reflns_Friedel_coverage 0.000
_reflns_number_gt 3489
_reflns_number_total 4549
_reflns_threshold_expression 'I > 2\s(I)'
_cod_data_source_file c7dt04859a2.cif
_cod_data_source_block 4
_cod_depositor_comments 'Adding full bibliography for 7045502--7045506.cif.'
_cod_database_code 7045502
_shelx_space_group_comment
;
The symmetry employed for this shelxl refinement is uniquely defined
by the following loop, which should always be used as a source of
symmetry information in preference to the above space-group names.
They are only intended as comments.
;
_shelx_estimated_absorpt_t_min 0.839
_shelx_estimated_absorpt_t_max 0.909
_shelxl_version_number 2013-4

loop_
_space_group_symop_operation_xyz
'x, y, z'
'-x, y+1/2, -z+1/2'
'-x, -y, -z'
'x, -y-1/2, z-1/2'

loop_
_atom_site_label
_atom_site_type_symbol
_atom_site_fract_x
_atom_site_fract_y
_atom_site_fract_z
_atom_site_U_iso_or_equiv
_atom_site_adp_type
_atom_site_occupancy
_atom_site_site_symmetry_order
_atom_site_calc_flag
_atom_site_refinement_flags_posn
_atom_site_refinement_flags_adp
Ti1 Ti 0.14152(5) 0.42250(5) 0.85700(2) 0.01845(14) Uani 1 1 d . .
K1 K -0.02472(6) 0.61274(6) 0.75092(3) 0.02769(17) Uani 1 1 d . .
Si1 Si -0.17321(8) 0.43903(8) 0.85817(3) 0.0244(2) Uani 1 1 d . .
Si2 Si 0.28036(8) 0.43686(8) 0.74604(3) 0.0235(2) Uani 1 1 d . .
Si3 Si 0.28497(8) 0.17793(8) 0.93806(3) 0.0262(2) Uani 1 1 d . .
O1 O 0.07021(18) 0.30771(18) 0.81284(8) 0.0233(4) Uani 1 1 d . .
N1 N -0.0226(2) 0.5162(2) 0.87000(9) 0.0207(5) Uani 1 1 d . .
N2 N 0.2345(2) 0.5182(2) 0.80212(9) 0.0212(5) Uani 1 1 d . .
N3 N 0.2568(2) 0.3357(2) 0.92161(9) 0.0237(5) Uani 1 1 d . .
N4 N 0.2306(2) 0.5967(2) 0.91172(9) 0.0215(5) Uani 1 1 d . .
C1 C -0.2300(3) 0.4059(3) 0.78052(12) 0.0307(7) Uani 1 1 d . .
H1A H -0.1561 0.3722 0.7642 0.046 Uiso 1 1 calc R U
H1B H -0.2616 0.4844 0.7609 0.046 Uiso 1 1 calc R U
H1C H -0.3018 0.3438 0.7759 0.046 Uiso 1 1 calc R U
C2 C -0.3071(3) 0.5408(3) 0.87863(13) 0.0334(8) Uani 1 1 d . .
H2A H -0.3140 0.6194 0.8566 0.050 Uiso 1 1 calc R U
H2B H -0.2857 0.5607 0.9193 0.050 Uiso 1 1 calc R U
H2C H -0.3914 0.4954 0.8707 0.050 Uiso 1 1 calc R U
C3 C -0.1695(3) 0.2874(3) 0.89894(13) 0.0361(8) Uani 1 1 d . .
H3A H -0.1293 0.3023 0.9388 0.054 Uiso 1 1 calc R U
H3B H -0.1173 0.2246 0.8824 0.054 Uiso 1 1 calc R U
H3C H -0.2598 0.2561 0.8970 0.054 Uiso 1 1 calc R U
C4 C -0.0046(3) 0.6130(3) 0.91536(12) 0.0246(7) Uani 1 1 d . .
H4A H 0.0001 0.5717 0.9529 0.030 Uiso 1 1 calc R U
H4B H -0.0809 0.6716 0.9096 0.030 Uiso 1 1 calc R U
C5 C 0.1216(3) 0.6862(3) 0.91402(12) 0.0253(7) Uani 1 1 d . .
H5A H 0.1097 0.7421 0.8802 0.030 Uiso 1 1 calc R U
H5B H 0.1429 0.7396 0.9485 0.030 Uiso 1 1 calc R U
C6 C 0.1344(3) 0.3995(3) 0.68883(13) 0.0332(8) Uani 1 1 d . .
H6A H 0.0594 0.3737 0.7065 0.050 Uiso 1 1 calc R U
H6B H 0.1575 0.3307 0.6649 0.050 Uiso 1 1 calc R U
H6C H 0.1102 0.4749 0.6654 0.050 Uiso 1 1 calc R U
C7 C 0.3969(3) 0.5286(3) 0.70986(14) 0.0384(8) Uani 1 1 d . .
H7A H 0.4797 0.5426 0.7365 0.058 Uiso 1 1 calc R U
H7B H 0.3572 0.6104 0.6973 0.058 Uiso 1 1 calc R U
H7C H 0.4149 0.4811 0.6768 0.058 Uiso 1 1 calc R U
C8 C 0.3647(3) 0.2847(3) 0.76939(13) 0.0321(7) Uani 1 1 d . .
H8A H 0.3055 0.2314 0.7872 0.048 Uiso 1 1 calc R U
H8B H 0.4453 0.3020 0.7969 0.048 Uiso 1 1 calc R U
H8C H 0.3877 0.2408 0.7363 0.048 Uiso 1 1 calc R U
C9 C 0.2901(3) 0.6433(3) 0.81939(12) 0.0264(7) Uani 1 1 d . .
H9A H 0.2228 0.7093 0.8071 0.032 Uiso 1 1 calc R U
H9B H 0.3666 0.6600 0.8004 0.032 Uiso 1 1 calc R U
C10 C 0.3338(3) 0.6498(3) 0.88335(12) 0.0276(7) Uani 1 1 d . .
H10A H 0.4169 0.6016 0.8946 0.033 Uiso 1 1 calc R U
H10B H 0.3508 0.7389 0.8952 0.033 Uiso 1 1 calc R U
C11 C 0.1896(3) 0.0702(3) 0.88395(14) 0.0397(8) Uani 1 1 d . .
H11A H 0.1962 -0.0167 0.8984 0.060 Uiso 1 1 calc R U
H11B H 0.2259 0.0745 0.8487 0.060 Uiso 1 1 calc R U
H11C H 0.0967 0.0962 0.8763 0.060 Uiso 1 1 calc R U
C12 C 0.4635(3) 0.1393(3) 0.94220(15) 0.0409(8) Uani 1 1 d . .
H12A H 0.5154 0.1821 0.9752 0.061 Uiso 1 1 calc R U
H12B H 0.4927 0.1679 0.9074 0.061 Uiso 1 1 calc R U
H12C H 0.4761 0.0477 0.9462 0.061 Uiso 1 1 calc R U
C13 C 0.2376(4) 0.1386(3) 1.00825(14) 0.0463(9) Uani 1 1 d . .
H13A H 0.1428 0.1533 1.0062 0.069 Uiso 1 1 calc R U
H13B H 0.2874 0.1924 1.0380 0.069 Uiso 1 1 calc R U
H13C H 0.2578 0.0496 1.0174 0.069 Uiso 1 1 calc R U
C14 C 0.3471(3) 0.4178(3) 0.96074(12) 0.0257(7) Uani 1 1 d . .
H14A H 0.4294 0.4313 0.9454 0.031 Uiso 1 1 calc R U
H14B H 0.3707 0.3758 0.9982 0.031 Uiso 1 1 calc R U
C15 C 0.2834(3) 0.5438(3) 0.96807(12) 0.0260(7) Uani 1 1 d . .
H15A H 0.2110 0.5327 0.9901 0.031 Uiso 1 1 calc R U
H15B H 0.3493 0.6024 0.9893 0.031 Uiso 1 1 calc R U

loop_
_atom_site_aniso_label
_atom_site_aniso_U_11
_atom_site_aniso_U_22
_atom_site_aniso_U_33
_atom_site_aniso_U_23
_atom_site_aniso_U_13
_atom_site_aniso_U_12
Ti1 0.0182(3) 0.0171(3) 0.0187(3) -0.0002(2) -0.0005(2) 0.0008(2)
K1 0.0292(4) 0.0252(4) 0.0266(4) 0.0057(3) -0.0006(3) 0.0025(3)
Si1 0.0207(4) 0.0273(5) 0.0249(4) -0.0007(4) 0.0035(3) 0.0003(3)
Si2 0.0223(4) 0.0238(4) 0.0243(4) -0.0005(3) 0.0036(3) 0.0008(3)
Si3 0.0298(5) 0.0216(4) 0.0250(4) 0.0034(3) -0.0012(4) 0.0046(4)
O1 0.0228(11) 0.0229(11) 0.0229(11) -0.0041(8) 0.0004(8) 0.0012(8)
N1 0.0202(12) 0.0232(13) 0.0172(12) -0.0032(10) -0.0009(10) 0.0021(10)
N2 0.0227(13) 0.0184(12) 0.0219(12) -0.0001(10) 0.0022(10) -0.0009(10)
N3 0.0244(13) 0.0226(13) 0.0217(13) 0.0008(10) -0.0027(10) 0.0014(10)
N4 0.0223(13) 0.0202(13) 0.0205(12) -0.0018(10) -0.0007(10) 0.0010(10)
C1 0.0222(16) 0.0373(19) 0.0309(17) -0.0062(14) 0.0004(13) -0.0013(14)
C2 0.0269(17) 0.043(2) 0.0305(18) -0.0008(15) 0.0052(14) 0.0021(15)
C3 0.0361(19) 0.0332(19) 0.0405(19) 0.0029(16) 0.0106(15) -0.0046(15)
C4 0.0235(15) 0.0263(16) 0.0223(15) -0.0017(13) -0.0010(12) 0.0058(13)
C5 0.0314(17) 0.0183(15) 0.0240(16) -0.0041(12) -0.0006(13) 0.0060(13)
C6 0.0343(18) 0.0343(19) 0.0291(17) -0.0069(14) 0.0006(14) 0.0029(15)
C7 0.040(2) 0.039(2) 0.040(2) -0.0021(16) 0.0172(16) -0.0031(16)
C8 0.0300(17) 0.0312(18) 0.0348(18) -0.0018(15) 0.0048(14) 0.0052(14)
C9 0.0296(17) 0.0223(16) 0.0271(16) 0.0003(13) 0.0047(13) -0.0041(13)
C10 0.0273(17) 0.0209(16) 0.0333(17) -0.0032(13) 0.0020(14) -0.0047(13)
C11 0.050(2) 0.0180(17) 0.046(2) 0.0039(15) -0.0059(17) -0.0005(15)
C12 0.039(2) 0.035(2) 0.045(2) 0.0030(16) -0.0015(16) 0.0113(16)
C13 0.066(3) 0.035(2) 0.041(2) 0.0123(17) 0.0170(18) 0.0064(18)
C14 0.0252(16) 0.0264(16) 0.0229(15) 0.0010(13) -0.0029(13) 0.0013(13)
C15 0.0263(16) 0.0274(17) 0.0217(15) -0.0038(13) -0.0027(13) 0.0035(13)

loop_
_atom_type_symbol
_atom_type_description
_atom_type_scat_dispersion_real
_atom_type_scat_dispersion_imag
_atom_type_scat_source
C C 0.0033 0.0016 'International Tables Vol C Tables 4.2.6.8 and 6.1.1.4'
H H 0.0000 0.0000 'International Tables Vol C Tables 4.2.6.8 and 6.1.1.4'
N N 0.0061 0.0033 'International Tables Vol C Tables 4.2.6.8 and 6.1.1.4'
O O 0.0106 0.0060 'International Tables Vol C Tables 4.2.6.8 and 6.1.1.4'
Si Si 0.0817 0.0704 'International Tables Vol C Tables 4.2.6.8 and 6.1.1.4'
K K 0.2009 0.2494 'International Tables Vol C Tables 4.2.6.8 and 6.1.1.4'
Ti Ti 0.2776 0.4457 'International Tables Vol C Tables 4.2.6.8 and 6.1.1.4'

loop_
_geom_angle_atom_site_label_1
_geom_angle_atom_site_label_2
_geom_angle_atom_site_label_3
_geom_angle
_geom_angle_site_symmetry_1
_geom_angle_site_symmetry_3
O1 Ti1 N3 106.58(10) . .
O1 Ti1 N2 99.10(9) . .
N3 Ti1 N2 116.50(10) . .
O1 Ti1 N1 99.50(9) . .
N3 Ti1 N1 120.26(9) . .
N2 Ti1 N1 110.83(9) . .
O1 Ti1 N4 174.31(9) . .
N3 Ti1 N4 79.09(9) . .
N2 Ti1 N4 77.60(9) . .
N1 Ti1 N4 77.59(8) . .
O1 Ti1 K1 81.73(7) . .
N3 Ti1 K1 170.93(7) . .
N2 Ti1 K1 57.45(6) . .
N1 Ti1 K1 60.53(6) . .
N4 Ti1 K1 92.59(6) . .
O1 Ti1 K1 9.11(6) . 2_546
N3 Ti1 K1 100.46(7) . 2_546
N2 Ti1 K1 96.29(7) . 2_546
N1 Ti1 K1 108.57(7) . 2_546
N4 Ti1 K1 172.72(6) . 2_546
K1 Ti1 K1 87.330(14) . 2_546
O1 K1 N2 125.85(6) 2_556 .
O1 K1 N1 143.52(6) 2_556 .
N2 K1 N1 68.52(6) . .
O1 K1 C1 128.55(7) 2_556 .
N2 K1 C1 105.29(7) . .
N1 K1 C1 57.10(7) . .
O1 K1 C6 109.76(7) 2_556 .
N2 K1 C6 57.41(7) . .
N1 K1 C6 105.74(7) . .
C1 K1 C6 91.78(8) . .
O1 K1 C9 105.68(7) 2_556 .
N2 K1 C9 25.72(6) . .
N1 K1 C9 74.29(7) . .
C1 K1 C9 124.87(7) . .
C6 K1 C9 76.86(7) . .
O1 K1 C11 62.21(7) 2_556 2_556
N2 K1 C11 128.40(8) . 2_556
N1 K1 C11 140.20(8) . 2_556
C1 K1 C11 83.11(8) . 2_556
C6 K1 C11 71.75(8) . 2_556
C9 K1 C11 138.45(8) . 2_556
O1 K1 Ti1 157.53(5) 2_556 .
N2 K1 Ti1 35.93(5) . .
N1 K1 Ti1 35.83(4) . .
C1 K1 Ti1 72.55(6) . .
C6 K1 Ti1 73.07(6) . .
C9 K1 Ti1 52.43(5) . .
C11 K1 Ti1 136.09(6) 2_556 .
O1 K1 Si2 117.26(5) 2_556 .
N2 K1 Si2 27.44(5) . .
N1 K1 Si2 89.67(5) . .
C1 K1 Si2 105.17(6) . .
C6 K1 Si2 30.83(5) . .
C9 K1 Si2 46.43(5) . .
C11 K1 Si2 100.96(6) 2_556 .
Ti1 K1 Si2 53.858(18) . .
O1 K1 Si1 139.39(5) 2_556 .
N2 K1 Si1 89.90(5) . .
N1 K1 Si1 27.59(4) . .
C1 K1 Si1 30.52(5) . .
C6 K1 Si1 105.72(6) . .
C9 K1 Si1 100.99(5) . .
C11 K1 Si1 113.14(6) 2_556 .
Ti1 K1 Si1 53.993(19) . .
Si2 K1 Si1 103.33(2) . .
O1 K1 Ti1 6.00(4) 2_556 2_556
N2 K1 Ti1 131.80(5) . 2_556
N1 K1 Ti1 142.55(5) . 2_556
C1 K1 Ti1 122.55(6) . 2_556
C6 K1 Ti1 111.64(6) . 2_556
C9 K1 Ti1 111.58(5) . 2_556
C11 K1 Ti1 58.78(5) 2_556 2_556
Ti1 K1 Ti1 162.92(2) . 2_556
Si2 K1 Ti1 121.92(2) . 2_556
Si1 K1 Ti1 134.67(2) . 2_556
N1 Si1 C3 112.54(13) . .
N1 Si1 C1 111.31(13) . .
C3 Si1 C1 109.16(15) . .
N1 Si1 C2 111.32(13) . .
C3 Si1 C2 107.71(15) . .
C1 Si1 C2 104.42(14) . .
N1 Si1 K1 53.88(8) . .
C3 Si1 K1 144.40(11) . .
C1 Si1 K1 60.17(10) . .
C2 Si1 K1 107.87(11) . .
N2 Si2 C8 111.99(13) . .
N2 Si2 C7 112.65(14) . .
C8 Si2 C7 106.48(15) . .
N2 Si2 C6 112.00(13) . .
C8 Si2 C6 107.77(14) . .
C7 Si2 C6 105.54(15) . .
N2 Si2 K1 50.95(8) . .
C8 Si2 K1 141.57(10) . .
C7 Si2 K1 111.93(11) . .
C6 Si2 K1 63.40(10) . .
N3 Si3 C11 112.70(13) . .
N3 Si3 C12 110.33(14) . .
C11 Si3 C12 107.17(16) . .
N3 Si3 C13 110.99(14) . .
C11 Si3 C13 107.22(16) . .
C12 Si3 C13 108.23(16) . .
Ti1 O1 K1 164.89(10) . 2_546
C4 N1 Si1 116.07(18) . .
C4 N1 Ti1 116.76(16) . .
Si1 N1 Ti1 119.35(12) . .
C4 N1 K1 115.81(16) . .
Si1 N1 K1 98.53(9) . .
Ti1 N1 K1 83.64(7) . .
C9 N2 Si2 121.31(18) . .
C9 N2 Ti1 118.23(17) . .
Si2 N2 Ti1 118.54(12) . .
C9 N2 K1 95.23(16) . .
Si2 N2 K1 101.61(10) . .
Ti1 N2 K1 86.63(8) . .
C14 N3 Si3 111.27(17) . .
C14 N3 Ti1 116.06(17) . .
Si3 N3 Ti1 132.32(13) . .
C10 N4 C15 112.8(2) . .
C10 N4 C5 112.8(2) . .
C15 N4 C5 111.8(2) . .
C10 N4 Ti1 106.66(16) . .
C15 N4 Ti1 104.79(16) . .
C5 N4 Ti1 107.44(16) . .
Si1 C1 K1 89.31(11) . .
Si1 C1 H1A 109.5 . .
K1 C1 H1A 64.8 . .
Si1 C1 H1B 109.5 . .
K1 C1 H1B 59.5 . .
H1A C1 H1B 109.5 . .
Si1 C1 H1C 109.5 . .
K1 C1 H1C 161.0 . .
H1A C1 H1C 109.5 . .
H1B C1 H1C 109.5 . .
Si1 C2 H2A 109.5 . .
Si1 C2 H2B 109.5 . .
H2A C2 H2B 109.5 . .
Si1 C2 H2C 109.5 . .
H2A C2 H2C 109.5 . .
H2B C2 H2C 109.5 . .
Si1 C3 H3A 109.5 . .
Si1 C3 H3B 109.5 . .
H3A C3 H3B 109.5 . .
Si1 C3 H3C 109.5 . .
H3A C3 H3C 109.5 . .
H3B C3 H3C 109.5 . .
N1 C4 C5 109.6(2) . .
N1 C4 H4A 109.8 . .
C5 C4 H4A 109.8 . .
N1 C4 H4B 109.8 . .
C5 C4 H4B 109.8 . .
H4A C4 H4B 108.2 . .
N4 C5 C4 109.4(2) . .
N4 C5 H5A 109.8 . .
C4 C5 H5A 109.8 . .
N4 C5 H5B 109.8 . .
C4 C5 H5B 109.8 . .
H5A C5 H5B 108.2 . .
Si2 C6 K1 85.76(10) . .
Si2 C6 H6A 109.5 . .
K1 C6 H6A 60.4 . .
Si2 C6 H6B 109.5 . .
K1 C6 H6B 164.4 . .
H6A C6 H6B 109.5 . .
Si2 C6 H6C 109.5 . .
K1 C6 H6C 66.7 . .
H6A C6 H6C 109.5 . .
H6B C6 H6C 109.5 . .
Si2 C7 H7A 109.5 . .
Si2 C7 H7B 109.5 . .
H7A C7 H7B 109.5 . .
Si2 C7 H7C 109.5 . .
H7A C7 H7C 109.5 . .
H7B C7 H7C 109.5 . .
Si2 C8 H8A 109.5 . .
Si2 C8 H8B 109.5 . .
H8A C8 H8B 109.5 . .
Si2 C8 H8C 109.5 . .
H8A C8 H8C 109.5 . .
H8B C8 H8C 109.5 . .
N2 C9 C10 110.8(2) . .
N2 C9 K1 59.05(13) . .
C10 C9 K1 125.54(19) . .
N2 C9 H9A 109.5 . .
C10 C9 H9A 109.5 . .
K1 C9 H9A 50.4 . .
N2 C9 H9B 109.5 . .
C10 C9 H9B 109.5 . .
K1 C9 H9B 124.6 . .
H9A C9 H9B 108.1 . .
N4 C10 C9 109.7(2) . .
N4 C10 H10A 109.7 . .
C9 C10 H10A 109.7 . .
N4 C10 H10B 109.7 . .
C9 C10 H10B 109.7 . .
H10A C10 H10B 108.2 . .
Si3 C11 K1 133.59(14) . 2_546
Si3 C11 H11A 109.5 . .
K1 C11 H11A 116.8 2_546 .
Si3 C11 H11B 109.5 . .
K1 C11 H11B 51.8 2_546 .
H11A C11 H11B 109.5 . .
Si3 C11 H11C 109.5 . .
K1 C11 H11C 58.6 2_546 .
H11A C11 H11C 109.5 . .
H11B C11 H11C 109.5 . .
Si3 C12 H12A 109.5 . .
Si3 C12 H12B 109.5 . .
H12A C12 H12B 109.5 . .
Si3 C12 H12C 109.5 . .
H12A C12 H12C 109.5 . .
H12B C12 H12C 109.5 . .
Si3 C13 H13A 109.5 . .
Si3 C13 H13B 109.5 . .
H13A C13 H13B 109.5 . .
Si3 C13 H13C 109.5 . .
H13A C13 H13C 109.5 . .
H13B C13 H13C 109.5 . .
N3 C14 C15 110.8(2) . .
N3 C14 H14A 109.5 . .
C15 C14 H14A 109.5 . .
N3 C14 H14B 109.5 . .
C15 C14 H14B 109.5 . .
H14A C14 H14B 108.1 . .
N4 C15 C14 109.2(2) . .
N4 C15 H15A 109.8 . .
C14 C15 H15A 109.8 . .
N4 C15 H15B 109.8 . .
C14 C15 H15B 109.8 . .
H15A C15 H15B 108.3 . .

loop_
_geom_bond_atom_site_label_1
_geom_bond_atom_site_label_2
_geom_bond_distance
_geom_bond_site_symmetry_2
Ti1 O1 1.6880(19) .
Ti1 N3 1.996(2) .
Ti1 N2 2.024(2) .
Ti1 N1 2.028(2) .
Ti1 N4 2.348(2) .
Ti1 K1 3.4427(8) .
Ti1 K1 4.2086(9) 2_546
K1 O1 2.5558(19) 2_556
K1 N2 2.907(2) .
K1 N1 3.016(2) .
K1 C1 3.203(3) .
K1 C6 3.287(3) .
K1 C9 3.375(3) .
K1 C11 3.393(3) 2_556
K1 Si2 3.6665(11) .
K1 Si1 3.6923(11) .
Si1 N1 1.729(2) .
Si1 C3 1.872(3) .
Si1 C1 1.875(3) .
Si1 C2 1.879(3) .
Si2 N2 1.725(2) .
Si2 C8 1.865(3) .
Si2 C7 1.867(3) .
Si2 C6 1.884(3) .
Si3 N3 1.726(2) .
Si3 C11 1.865(3) .
Si3 C12 1.866(3) .
Si3 C13 1.872(3) .
N1 C4 1.477(3) .
N2 C9 1.471(3) .
N3 C14 1.478(3) .
N4 C10 1.468(4) .
N4 C15 1.469(3) .
N4 C5 1.475(3) .
C1 H1A 0.9800 .
C1 H1B 0.9800 .
C1 H1C 0.9800 .
C2 H2A 0.9800 .
C2 H2B 0.9800 .
C2 H2C 0.9800 .
C3 H3A 0.9800 .
C3 H3B 0.9800 .
C3 H3C 0.9800 .
C4 C5 1.516(4) .
C4 H4A 0.9900 .
C4 H4B 0.9900 .
C5 H5A 0.9900 .
C5 H5B 0.9900 .
C6 H6A 0.9800 .
C6 H6B 0.9800 .
C6 H6C 0.9800 .
C7 H7A 0.9800 .
C7 H7B 0.9800 .
C7 H7C 0.9800 .
C8 H8A 0.9800 .
C8 H8B 0.9800 .
C8 H8C 0.9800 .
C9 C10 1.515(4) .
C9 H9A 0.9900 .
C9 H9B 0.9900 .
C10 H10A 0.9900 .
C10 H10B 0.9900 .
C11 H11A 0.9800 .
C11 H11B 0.9800 .
C11 H11C 0.9800 .
C12 H12A 0.9800 .
C12 H12B 0.9800 .
C12 H12C 0.9800 .
C13 H13A 0.9800 .
C13 H13B 0.9800 .
C13 H13C 0.9800 .
C14 C15 1.508(4) .
C14 H14A 0.9900 .
C14 H14B 0.9900 .
C15 H15A 0.9900 .
C15 H15B 0.9900 .

loop_
_geom_torsion_atom_site_label_1
_geom_torsion_atom_site_label_2
_geom_torsion_atom_site_label_3
_geom_torsion_atom_site_label_4
_geom_torsion
_geom_torsion_site_symmetry_4
N3 Ti1 O1 K1 -48.7(4) 2_546
N2 Ti1 O1 K1 72.6(4) 2_546
N1 Ti1 O1 K1 -174.3(4) 2_546
K1 Ti1 O1 K1 127.6(4) 2_546
C3 Si1 N1 C4 -93.8(2) .
C1 Si1 N1 C4 143.3(2) .
C2 Si1 N1 C4 27.2(2) .
K1 Si1 N1 C4 124.3(2) .
C3 Si1 N1 Ti1 54.43(18) .
C1 Si1 N1 Ti1 -68.48(17) .
C2 Si1 N1 Ti1 175.47(13) .
K1 Si1 N1 Ti1 -87.47(12) .
C3 Si1 N1 K1 141.90(12) .
C1 Si1 N1 K1 18.98(14) .
C2 Si1 N1 K1 -97.06(12) .
C8 Si2 N2 C9 117.0(2) .
C7 Si2 N2 C9 -3.0(3) .
C6 Si2 N2 C9 -121.8(2) .
K1 Si2 N2 C9 -103.5(2) .
C8 Si2 N2 Ti1 -46.99(17) .
C7 Si2 N2 Ti1 -166.99(14) .
C6 Si2 N2 Ti1 74.21(17) .
K1 Si2 N2 Ti1 92.49(13) .
C8 Si2 N2 K1 -139.48(12) .
C7 Si2 N2 K1 100.52(13) .
C6 Si2 N2 K1 -18.27(15) .
C11 Si3 N3 C14 -172.1(2) .
C12 Si3 N3 C14 -52.3(2) .
C13 Si3 N3 C14 67.6(2) .
C11 Si3 N3 Ti1 0.8(2) .
C12 Si3 N3 Ti1 120.56(19) .
C13 Si3 N3 Ti1 -119.5(2) .
N1 Si1 C1 K1 -17.63(13) .
C3 Si1 C1 K1 -142.46(11) .
C2 Si1 C1 K1 102.58(12) .
Si1 N1 C4 C5 -170.83(18) .
Ti1 N1 C4 C5 40.1(3) .
K1 N1 C4 C5 -56.0(2) .
C10 N4 C5 C4 152.0(2) .
C15 N4 C5 C4 -79.7(3) .
Ti1 N4 C5 C4 34.7(2) .
N1 C4 C5 N4 -48.8(3) .
N2 Si2 C6 K1 15.80(13) .
C8 Si2 C6 K1 139.42(11) .
C7 Si2 C6 K1 -107.12(12) .
Si2 N2 C9 C10 -133.2(2) .
Ti1 N2 C9 C10 30.8(3) .
K1 N2 C9 C10 119.8(2) .
Si2 N2 C9 K1 106.99(18) .
Ti1 N2 C9 K1 -88.98(14) .
C15 N4 C10 C9 152.6(2) .
C5 N4 C10 C9 -79.6(3) .
Ti1 N4 C10 C9 38.1(3) .
N2 C9 C10 N4 -46.0(3) .
K1 C9 C10 N4 20.2(3) .
N3 Si3 C11 K1 14.9(3) 2_546
C12 Si3 C11 K1 -106.6(2) 2_546
C13 Si3 C11 K1 137.3(2) 2_546
Si3 N3 C14 C15 -150.3(2) .
Ti1 N3 C14 C15 35.5(3) .
C10 N4 C15 C14 -76.2(3) .
C5 N4 C15 C14 155.4(2) .
Ti1 N4 C15 C14 39.4(2) .
N3 C14 C15 N4 -50.6(3) .
